data_4080060
loop_
_publ_author_name
'Eller, Christina'
'Kehr, Gerald'
'Daniliuc, Constantin G.'
'Fr\"ohlich, Roland'
'Erker, Gerhard'

_publ_section_title
;
 Facile 1,1-Carboboration Reactions of Acetylenic Thioethers
;
_journal_issue 2
_journal_name_full Organometallics
_journal_page_first 384
_journal_paper_doi 10.1021/om400016t
_journal_volume 32
_journal_year 2013
_chemical_formula_sum 'C46 H28 B Cl4 F15 S'
_chemical_formula_weight 1050.35
_chemical_name_systematic
; 
 ? 
;
_space_group_IT_number 2
_symmetry_cell_setting triclinic
_symmetry_space_group_name_Hall '-P 1'
_symmetry_space_group_name_H-M 'P -1'
_atom_sites_solution_hydrogens geom
_atom_sites_solution_primary direct
_atom_sites_solution_secondary difmap
_audit_creation_method SHELXL-97
_cell_angle_alpha 82.812(3)
_cell_angle_beta 75.461(2)
_cell_angle_gamma 63.725(3)
_cell_formula_units_Z 2
_cell_length_a 11.3983(4)
_cell_length_b 12.6938(4)
_cell_length_c 18.3266(11)
_cell_measurement_reflns_used 7251
_cell_measurement_temperature 223(2)
_cell_measurement_theta_max 68.25
_cell_measurement_theta_min 0.88
_cell_volume 2301.23(19)
_computing_cell_refinement 'Collect (Nonius B.V., 1998)'
_computing_data_collection 'Collect (Nonius B.V., 1998)'
_computing_data_reduction 'Denzo-SMN (Otwinowski & Minor, 1997)'
_computing_molecular_graphics 'XP (BrukerAXS, 2000)'
_computing_publication_material 'SHELXL-97 (Sheldrick, 1997)'
_computing_structure_refinement 'SHELXL-97 (Sheldrick, 1997)'
_computing_structure_solution 'SHELXS-97 (Sheldrick, 1990)'
_diffrn_ambient_temperature 223(2)
_diffrn_measured_fraction_theta_full 0.963
_diffrn_measured_fraction_theta_max 0.963
_diffrn_measurement_device_type 'Nonius KappaCCD APEXII'
_diffrn_measurement_method '\w and \f scans'
_diffrn_radiation_monochromator graphite
_diffrn_radiation_source 'fine-focus sealed tube'
_diffrn_radiation_type CuK\a
_diffrn_radiation_wavelength 1.54178
_diffrn_reflns_av_R_equivalents 0.064
_diffrn_reflns_av_sigmaI/netI 0.0291
_diffrn_reflns_limit_h_max 13
_diffrn_reflns_limit_h_min -13
_diffrn_reflns_limit_k_max 13
_diffrn_reflns_limit_k_min -15
_diffrn_reflns_limit_l_max 20
_diffrn_reflns_limit_l_min -21
_diffrn_reflns_number 33104
_diffrn_reflns_theta_full 66.85
_diffrn_reflns_theta_max 66.85
_diffrn_reflns_theta_min 3.88
_exptl_absorpt_coefficient_mu 3.615
_exptl_absorpt_correction_T_max 0.8399
_exptl_absorpt_correction_T_min 0.3257
_exptl_absorpt_correction_type multi-scan
_exptl_absorpt_process_details 'Denzo (Otwinowski, Borek, Majewski & Minor, 2003)'
_exptl_crystal_colour colourless
_exptl_crystal_density_diffrn 1.516
_exptl_crystal_density_method 'not measured'
_exptl_crystal_description plate
_exptl_crystal_F_000 1056
_exptl_crystal_size_max 0.40
_exptl_crystal_size_mid 0.30
_exptl_crystal_size_min 0.05
_refine_diff_density_max 1.461
_refine_diff_density_min -0.911
_refine_diff_density_rms 0.083
_refine_ls_extinction_method none
_refine_ls_goodness_of_fit_ref 1.033
_refine_ls_hydrogen_treatment constr
_refine_ls_matrix_type full
_refine_ls_number_parameters 640
_refine_ls_number_reflns 7891
_refine_ls_number_restraints 145
_refine_ls_restrained_S_all 1.086
_refine_ls_R_factor_all 0.0933
_refine_ls_R_factor_gt 0.0821
_refine_ls_shift/su_max 0.000
_refine_ls_shift/su_mean 0.000
_refine_ls_structure_factor_coef Fsqd
_refine_ls_weighting_details 'calc w=1/[\s^2^(Fo^2^)+(0.1506P)^2^+3.0728P] where P=(Fo^2^+2Fc^2^)/3'
_refine_ls_weighting_scheme calc
_refine_ls_wR_factor_gt 0.2336
_refine_ls_wR_factor_ref 0.2478
_reflns_number_gt 6582
_reflns_number_total 7891
_reflns_threshold_expression >2sigma(I)
_cod_data_source_file om400016t_si_005.cif
_cod_data_source_block erk6618
_cod_original_cell_volume 2301.23(18)
_cod_original_sg_symbol_H-M P-1
_cod_database_code 4080060

loop_
_symmetry_equiv_pos_as_xyz
'x, y, z'
'-x, -y, -z'

loop_
_atom_site_label
_atom_site_type_symbol
_atom_site_fract_x
_atom_site_fract_y
_atom_site_fract_z
_atom_site_U_iso_or_equiv
_atom_site_adp_type
_atom_site_occupancy
_atom_site_symmetry_multiplicity
_atom_site_calc_flag
_atom_site_refinement_flags
_atom_site_disorder_assembly
_atom_site_disorder_group
S1 S -0.02634(9) 0.80451(8) 0.23393(5) 0.0415(3) Uani 1 1 d . . .
B1 B -0.1534(4) 0.6204(4) 0.2317(3) 0.0421(9) Uani 1 1 d . . .
C1 C -0.1170(3) 0.7559(3) 0.3155(2) 0.0407(8) Uani 1 1 d . . .
C2 C -0.1702(3) 0.6828(3) 0.3089(2) 0.0400(8) Uani 1 1 d . . .
C3 C -0.0422(4) 0.6371(3) 0.1644(2) 0.0421(8) Uani 1 1 d . . .
H3 H -0.0125 0.5875 0.1232 0.050 Uiso 1 1 calc R . .
C4 C 0.0148(4) 0.7106(3) 0.1578(2) 0.0404(8) Uani 1 1 d . . .
C5 C 0.3787(5) 0.7693(4) -0.1135(3) 0.0720(14) Uani 1 1 d D . .
C6 C 0.4558(13) 0.6589(9) -0.1622(6) 0.114(4) Uani 0.625(9) 1 d PDU A 1
H6A H 0.3930 0.6418 -0.1802 0.172 Uiso 0.625(9) 1 calc PR A 1
H6B H 0.5050 0.5929 -0.1323 0.172 Uiso 0.625(9) 1 calc PR A 1
H6C H 0.5181 0.6723 -0.2049 0.172 Uiso 0.625(9) 1 calc PR A 1
C7 C 0.4856(11) 0.7937(13) -0.0892(7) 0.123(4) Uani 0.625(9) 1 d PDU A 1
H7A H 0.5479 0.8028 -0.1336 0.185 Uiso 0.625(9) 1 calc PR A 1
H7B H 0.5340 0.7283 -0.0586 0.185 Uiso 0.625(9) 1 calc PR A 1
H7C H 0.4415 0.8651 -0.0601 0.185 Uiso 0.625(9) 1 calc PR A 1
C8 C 0.3068(13) 0.8737(10) -0.1622(7) 0.117(5) Uani 0.625(9) 1 d PDU A 1
H8A H 0.2709 0.9458 -0.1347 0.176 Uiso 0.625(9) 1 calc PR A 1
H8B H 0.2341 0.8645 -0.1748 0.176 Uiso 0.625(9) 1 calc PR A 1
H8C H 0.3697 0.8770 -0.2082 0.176 Uiso 0.625(9) 1 calc PR A 1
C6A C 0.351(2) 0.7189(19) -0.1772(8) 0.114(4) Uani 0.375(9) 1 d PD A 2
H6A1 H 0.2690 0.7760 -0.1912 0.172 Uiso 0.375(9) 1 calc PR A 2
H6A2 H 0.3420 0.6471 -0.1594 0.172 Uiso 0.375(9) 1 calc PR A 2
H6A3 H 0.4253 0.7022 -0.2207 0.172 Uiso 0.375(9) 1 calc PR A 2
C7A C 0.5184(17) 0.701(2) -0.1063(12) 0.123(4) Uani 0.375(9) 1 d PD A 2
H7A1 H 0.5262 0.6303 -0.0763 0.185 Uiso 0.375(9) 1 calc PR A 2
H7A2 H 0.5449 0.7477 -0.0818 0.185 Uiso 0.375(9) 1 calc PR A 2
H7A3 H 0.5764 0.6790 -0.1560 0.185 Uiso 0.375(9) 1 calc PR A 2
C8A C 0.345(2) 0.8976(14) -0.1319(12) 0.117(5) Uani 0.375(9) 1 d PD A 2
H8A1 H 0.4042 0.9043 -0.1789 0.176 Uiso 0.375(9) 1 calc PR A 2
H8A2 H 0.3571 0.9323 -0.0917 0.176 Uiso 0.375(9) 1 calc PR A 2
H8A3 H 0.2528 0.9385 -0.1371 0.176 Uiso 0.375(9) 1 calc PR A 2
C11 C 0.1308(4) 0.7588(3) 0.2595(2) 0.0427(8) Uani 1 1 d . . .
C12 C 0.1582(5) 0.8465(4) 0.2782(3) 0.0606(12) Uani 1 1 d . . .
H12 H 0.0995 0.9262 0.2742 0.073 Uiso 1 1 calc R . .
C13 C 0.2757(5) 0.8128(5) 0.3032(3) 0.0762(16) Uani 1 1 d . . .
H13 H 0.2968 0.8702 0.3169 0.091 Uiso 1 1 calc R . .
C14 C 0.3605(5) 0.6965(5) 0.3080(3) 0.0678(13) Uani 1 1 d . . .
H14 H 0.4392 0.6747 0.3253 0.081 Uiso 1 1 calc R . .
C15 C 0.3325(4) 0.6111(4) 0.2878(3) 0.0580(11) Uani 1 1 d . . .
H15 H 0.3928 0.5316 0.2904 0.070 Uiso 1 1 calc R . .
C16 C 0.2162(4) 0.6416(4) 0.2639(2) 0.0488(9) Uani 1 1 d . . .
H16 H 0.1956 0.5835 0.2507 0.059 Uiso 1 1 calc R . .
C21 C -0.1243(4) 0.8154(3) 0.3825(2) 0.0467(9) Uani 1 1 d . . .
C22 C -0.0624(5) 0.7523(4) 0.4398(3) 0.0602(11) Uani 1 1 d . . .
H22 H -0.0198 0.6697 0.4385 0.072 Uiso 1 1 calc R . .
C23 C -0.0627(6) 0.8104(5) 0.4994(3) 0.0761(15) Uani 1 1 d . . .
H23 H -0.0219 0.7666 0.5387 0.091 Uiso 1 1 calc R . .
C24 C -0.1215(6) 0.9300(5) 0.5016(3) 0.0788(16) Uani 1 1 d . . .
H24 H -0.1202 0.9684 0.5419 0.095 Uiso 1 1 calc R . .
C25 C -0.1833(7) 0.9946(5) 0.4442(4) 0.0819(17) Uani 1 1 d . . .
H25 H -0.2238 1.0771 0.4454 0.098 Uiso 1 1 calc R . .
C26 C -0.1855(5) 0.9379(4) 0.3848(3) 0.0640(12) Uani 1 1 d . . .
H26 H -0.2282 0.9819 0.3461 0.077 Uiso 1 1 calc R . .
C31 C -0.2515(4) 0.6552(3) 0.3803(2) 0.0425(8) Uani 1 1 d . . .
C32 C -0.3888(4) 0.7185(4) 0.4023(2) 0.0479(9) Uani 1 1 d . . .
F32 F -0.4524(2) 0.8160(2) 0.36337(16) 0.0621(7) Uani 1 1 d . . .
C33 C -0.4661(4) 0.6845(4) 0.4628(3) 0.0565(11) Uani 1 1 d . . .
F33 F -0.5999(2) 0.7487(3) 0.48010(17) 0.0757(8) Uani 1 1 d . . .
C34 C -0.4075(5) 0.5867(4) 0.5040(3) 0.0583(11) Uani 1 1 d . . .
F34 F -0.4817(3) 0.5533(3) 0.56236(17) 0.0823(9) Uani 1 1 d . . .
C35 C -0.2715(5) 0.5232(4) 0.4853(3) 0.0565(11) Uani 1 1 d . . .
F35 F -0.2126(3) 0.4267(3) 0.52618(17) 0.0835(9) Uani 1 1 d . . .
C36 C -0.1956(4) 0.5577(4) 0.4247(2) 0.0477(9) Uani 1 1 d . . .
F36 F -0.0619(2) 0.4918(2) 0.40942(14) 0.0582(6) Uani 1 1 d . . .
C41 C -0.1107(4) 0.4800(3) 0.2528(2) 0.0415(8) Uani 1 1 d . . .
C42 C 0.0230(4) 0.3971(4) 0.2429(2) 0.0487(9) Uani 1 1 d . . .
F42 F 0.1228(2) 0.4296(2) 0.21207(17) 0.0628(7) Uani 1 1 d . . .
C43 C 0.0622(5) 0.2806(4) 0.2640(3) 0.0581(11) Uani 1 1 d . . .
F43 F 0.1936(3) 0.2055(2) 0.2514(2) 0.0829(9) Uani 1 1 d . . .
C44 C -0.0309(5) 0.2403(4) 0.2978(3) 0.0622(12) Uani 1 1 d . . .
F44 F 0.0069(4) 0.1274(2) 0.3194(2) 0.0899(10) Uani 1 1 d . . .
C45 C -0.1648(5) 0.3174(4) 0.3096(3) 0.0600(12) Uani 1 1 d . . .
F45 F -0.2589(4) 0.2788(3) 0.34221(19) 0.0846(10) Uani 1 1 d . . .
C46 C -0.2013(4) 0.4326(3) 0.2874(2) 0.0467(9) Uani 1 1 d . . .
F46 F -0.3338(2) 0.5032(2) 0.30202(15) 0.0571(6) Uani 1 1 d . . .
C51 C -0.2905(4) 0.6857(3) 0.1965(2) 0.0434(9) Uani 1 1 d . . .
C52 C -0.3651(4) 0.8068(4) 0.1977(3) 0.0506(10) Uani 1 1 d . . .
F52 F -0.3290(3) 0.8760(2) 0.22899(17) 0.0647(7) Uani 1 1 d . . .
C53 C -0.4784(5) 0.8656(4) 0.1686(3) 0.0621(12) Uani 1 1 d . . .
F53 F -0.5495(3) 0.9824(2) 0.1760(2) 0.0884(10) Uani 1 1 d . . .
C54 C -0.5181(5) 0.8038(5) 0.1318(3) 0.0668(13) Uani 1 1 d . . .
F54 F -0.6279(3) 0.8586(3) 0.1035(2) 0.0958(11) Uani 1 1 d . . .
C55 C -0.4439(5) 0.6850(4) 0.1244(3) 0.0594(11) Uani 1 1 d . . .
F55 F -0.4813(3) 0.6232(3) 0.0885(2) 0.0832(9) Uani 1 1 d . . .
C56 C -0.3329(4) 0.6296(4) 0.1561(2) 0.0494(9) Uani 1 1 d . . .
F56 F -0.2634(3) 0.5122(2) 0.14399(15) 0.0601(7) Uani 1 1 d . . .
C61 C 0.1093(4) 0.7287(3) 0.0914(2) 0.0430(8) Uani 1 1 d . . .
C62 C 0.2112(4) 0.6316(4) 0.0516(3) 0.0533(10) Uani 1 1 d . A .
H62 H 0.2220 0.5556 0.0689 0.064 Uiso 1 1 calc R . .
C63 C 0.2963(5) 0.6452(4) -0.0126(3) 0.0583(11) Uani 1 1 d . . .
H63 H 0.3648 0.5780 -0.0382 0.070 Uiso 1 1 calc R A .
C64 C 0.2844(5) 0.7551(4) -0.0412(2) 0.0543(10) Uani 1 1 d . A .
C65 C 0.1837(5) 0.8513(4) -0.0002(3) 0.0569(11) Uani 1 1 d . . .
H65 H 0.1736 0.9272 -0.0174 0.068 Uiso 1 1 calc R A .
C66 C 0.0984(4) 0.8391(4) 0.0644(2) 0.0513(10) Uani 1 1 d . A .
H66 H 0.0317 0.9063 0.0908 0.062 Uiso 1 1 calc R . .
C101 C 0.383(3) 0.1670(14) 0.3624(12) 0.161(5) Uani 0.555(5) 1 d PDU B 1
H10A H 0.3236 0.1330 0.3561 0.194 Uiso 0.555(5) 1 calc PR B 1
H10B H 0.4566 0.1469 0.3178 0.194 Uiso 0.555(5) 1 calc PR B 1
Cl11 Cl 0.2917(15) 0.3206(12) 0.3645(11) 0.1258(16) Uani 0.555(5) 1 d PDU B 1
Cl12 Cl 0.4491(5) 0.1005(6) 0.4408(4) 0.1639(19) Uani 0.555(5) 1 d PDU B 1
C102 C 0.351(2) 0.1932(18) 0.367(2) 0.161(5) Uani 0.445(5) 1 d PDU B 2
H10C H 0.2994 0.1594 0.4052 0.194 Uiso 0.445(5) 1 calc PR B 2
H10D H 0.3624 0.1626 0.3181 0.194 Uiso 0.445(5) 1 calc PR B 2
Cl13 Cl 0.2585(18) 0.3457(16) 0.3653(15) 0.1258(16) Uani 0.445(5) 1 d PDU B 2
Cl14 Cl 0.5079(6) 0.1458(7) 0.3867(5) 0.1639(19) Uani 0.445(5) 1 d PDU B 2
C201 C 0.0259(10) 0.2658(6) 0.0727(5) 0.116(3) Uani 0.887(4) 1 d PDU C 1
H20A H -0.0437 0.3127 0.1145 0.139 Uiso 0.887(4) 1 calc PR C 1
H20B H -0.0194 0.2644 0.0341 0.139 Uiso 0.887(4) 1 calc PR C 1
Cl21 Cl 0.1042(5) 0.1228(2) 0.1059(2) 0.1654(15) Uani 0.887(4) 1 d PDU C 1
Cl22 Cl 0.1285(4) 0.3382(4) 0.03408(19) 0.1717(14) Uani 0.887(4) 1 d PDU C 1
C202 C 0.081(3) 0.232(4) 0.036(3) 0.116(3) Uani 0.113(4) 1 d PDU C 2
H20C H 0.0246 0.2495 0.0003 0.139 Uiso 0.113(4) 1 calc PR C 2
H20D H 0.0740 0.3067 0.0509 0.139 Uiso 0.113(4) 1 calc PR C 2
Cl23 Cl 0.247(2) 0.1486(19) -0.0085(13) 0.1654(15) Uani 0.113(4) 1 d PDU C 2
Cl24 Cl 0.019(4) 0.167(4) 0.1167(16) 0.1717(14) Uani 0.113(4) 1 d PDU C 2

loop_
_atom_site_aniso_label
_atom_site_aniso_U_11
_atom_site_aniso_U_22
_atom_site_aniso_U_33
_atom_site_aniso_U_23
_atom_site_aniso_U_13
_atom_site_aniso_U_12
S1 0.0370(5) 0.0374(5) 0.0498(6) -0.0015(4) -0.0052(4) -0.0177(4)
B1 0.039(2) 0.039(2) 0.050(2) 0.0010(18) -0.0091(19) -0.0191(18)
C1 0.0299(17) 0.0370(18) 0.049(2) -0.0022(15) -0.0036(15) -0.0111(14)
C2 0.0309(17) 0.0363(18) 0.049(2) -0.0011(15) -0.0070(15) -0.0119(14)
C3 0.0387(19) 0.0421(19) 0.046(2) -0.0026(16) -0.0087(16) -0.0172(16)
C4 0.0349(18) 0.0404(19) 0.044(2) 0.0003(15) -0.0071(15) -0.0151(15)
C5 0.077(3) 0.071(3) 0.065(3) -0.003(2) 0.014(3) -0.044(3)
C6 0.132(8) 0.105(7) 0.086(5) -0.004(5) 0.035(6) -0.064(6)
C7 0.101(6) 0.152(9) 0.119(7) 0.021(7) 0.012(5) -0.081(7)
C8 0.113(7) 0.120(7) 0.083(8) 0.031(6) 0.013(5) -0.045(5)
C6A 0.132(8) 0.105(7) 0.086(5) -0.004(5) 0.035(6) -0.064(6)
C7A 0.101(6) 0.152(9) 0.119(7) 0.021(7) 0.012(5) -0.081(7)
C8A 0.113(7) 0.120(7) 0.083(8) 0.031(6) 0.013(5) -0.045(5)
C11 0.0370(19) 0.046(2) 0.048(2) -0.0051(16) -0.0021(16) -0.0238(16)
C12 0.048(2) 0.050(2) 0.087(3) -0.017(2) -0.006(2) -0.024(2)
C13 0.058(3) 0.092(4) 0.097(4) -0.032(3) -0.009(3) -0.044(3)
C14 0.043(2) 0.087(4) 0.076(3) -0.021(3) -0.012(2) -0.026(2)
C15 0.043(2) 0.061(3) 0.064(3) -0.003(2) -0.012(2) -0.016(2)
C16 0.044(2) 0.047(2) 0.058(2) -0.0028(18) -0.0093(18) -0.0225(18)
C21 0.0365(19) 0.045(2) 0.055(2) -0.0098(18) 0.0026(17) -0.0187(16)
C22 0.064(3) 0.056(3) 0.062(3) -0.009(2) -0.017(2) -0.023(2)
C23 0.085(4) 0.084(4) 0.068(3) -0.015(3) -0.025(3) -0.037(3)
C24 0.093(4) 0.085(4) 0.065(3) -0.030(3) -0.001(3) -0.046(3)
C25 0.094(4) 0.057(3) 0.085(4) -0.031(3) 0.006(3) -0.031(3)
C26 0.062(3) 0.048(2) 0.071(3) -0.014(2) -0.007(2) -0.015(2)
C31 0.0388(19) 0.044(2) 0.048(2) -0.0048(16) -0.0063(16) -0.0209(16)
C32 0.039(2) 0.047(2) 0.058(2) -0.0087(18) -0.0064(18) -0.0183(17)
F32 0.0422(13) 0.0522(14) 0.0782(17) -0.0020(12) -0.0090(12) -0.0100(11)
C33 0.036(2) 0.071(3) 0.061(3) -0.019(2) 0.0052(19) -0.024(2)
F33 0.0367(13) 0.095(2) 0.0810(19) -0.0215(16) 0.0112(12) -0.0226(13)
C34 0.062(3) 0.067(3) 0.050(2) -0.005(2) 0.005(2) -0.039(2)
F34 0.078(2) 0.108(2) 0.0621(17) -0.0003(16) 0.0144(14) -0.0567(19)
C35 0.060(3) 0.057(3) 0.051(2) 0.004(2) -0.007(2) -0.028(2)
F35 0.084(2) 0.081(2) 0.0693(19) 0.0248(15) -0.0086(15) -0.0316(17)
C36 0.039(2) 0.050(2) 0.049(2) -0.0033(18) -0.0037(17) -0.0164(17)
F36 0.0424(13) 0.0579(14) 0.0589(15) 0.0028(11) -0.0075(11) -0.0108(11)
C41 0.047(2) 0.040(2) 0.039(2) -0.0026(15) -0.0083(16) -0.0199(17)
C42 0.048(2) 0.044(2) 0.051(2) -0.0060(17) -0.0105(18) -0.0165(18)
F42 0.0397(12) 0.0567(15) 0.0878(19) -0.0044(13) -0.0113(12) -0.0177(11)
C43 0.057(3) 0.044(2) 0.063(3) -0.010(2) -0.017(2) -0.008(2)
F43 0.0637(17) 0.0504(15) 0.113(2) -0.0122(15) -0.0291(17) 0.0021(13)
C44 0.080(3) 0.036(2) 0.063(3) -0.0008(19) -0.014(2) -0.019(2)
F44 0.120(3) 0.0356(14) 0.098(2) 0.0049(14) -0.020(2) -0.0228(15)
C45 0.079(3) 0.047(2) 0.055(3) -0.0019(19) -0.002(2) -0.034(2)
F45 0.101(2) 0.0605(17) 0.091(2) 0.0055(15) 0.0088(18) -0.0506(17)
C46 0.045(2) 0.043(2) 0.048(2) -0.0050(17) -0.0039(17) -0.0176(17)
F46 0.0464(13) 0.0512(13) 0.0692(16) -0.0001(11) 0.0018(11) -0.0247(11)
C51 0.0393(19) 0.044(2) 0.049(2) 0.0048(16) -0.0082(16) -0.0219(17)
C52 0.049(2) 0.047(2) 0.064(3) 0.0084(19) -0.020(2) -0.0269(19)
F52 0.0703(17) 0.0401(12) 0.098(2) 0.0098(12) -0.0407(15) -0.0271(12)
C53 0.057(3) 0.045(2) 0.083(3) 0.010(2) -0.026(2) -0.018(2)
F53 0.079(2) 0.0434(15) 0.142(3) 0.0117(16) -0.056(2) -0.0125(14)
C54 0.054(3) 0.065(3) 0.088(4) 0.013(3) -0.039(3) -0.022(2)
F54 0.077(2) 0.082(2) 0.139(3) 0.012(2) -0.069(2) -0.0224(17)
C55 0.054(3) 0.063(3) 0.071(3) 0.000(2) -0.025(2) -0.029(2)
F55 0.080(2) 0.078(2) 0.109(2) -0.0078(17) -0.0556(19) -0.0305(16)
C56 0.046(2) 0.047(2) 0.056(2) 0.0008(18) -0.0119(18) -0.0205(18)
F56 0.0599(15) 0.0494(14) 0.0734(17) -0.0109(12) -0.0252(13) -0.0176(11)
C61 0.043(2) 0.046(2) 0.044(2) 0.0021(16) -0.0117(16) -0.0224(17)
C62 0.052(2) 0.043(2) 0.059(3) 0.0030(18) -0.0016(19) -0.0213(19)
C63 0.056(3) 0.050(2) 0.058(3) -0.0033(19) 0.005(2) -0.021(2)
C64 0.057(3) 0.060(3) 0.051(2) 0.004(2) -0.005(2) -0.033(2)
C65 0.071(3) 0.048(2) 0.057(3) 0.0046(19) -0.006(2) -0.035(2)
C66 0.054(2) 0.041(2) 0.054(2) -0.0012(17) -0.0038(19) -0.0195(18)
C101 0.134(8) 0.192(8) 0.155(7) 0.009(6) -0.044(6) -0.063(6)
Cl11 0.151(6) 0.109(5) 0.1213(17) -0.002(4) -0.057(4) -0.045(3)
Cl12 0.100(3) 0.192(4) 0.186(4) -0.073(3) -0.039(2) -0.029(2)
C102 0.134(8) 0.192(8) 0.155(7) 0.009(6) -0.044(6) -0.063(6)
Cl13 0.151(6) 0.109(5) 0.1213(17) -0.002(4) -0.057(4) -0.045(3)
Cl14 0.100(3) 0.192(4) 0.186(4) -0.073(3) -0.039(2) -0.029(2)
C201 0.124(6) 0.117(5) 0.111(5) -0.018(4) -0.045(4) -0.041(4)
Cl21 0.213(3) 0.0950(17) 0.181(3) -0.0291(17) -0.100(3) -0.0230(18)
Cl22 0.195(3) 0.216(4) 0.129(2) -0.014(2) -0.026(2) -0.113(3)
C202 0.124(6) 0.117(5) 0.111(5) -0.018(4) -0.045(4) -0.041(4)
Cl23 0.213(3) 0.0950(17) 0.181(3) -0.0291(17) -0.100(3) -0.0230(18)
Cl24 0.195(3) 0.216(4) 0.129(2) -0.014(2) -0.026(2) -0.113(3)

loop_
_atom_type_symbol
_atom_type_description
_atom_type_scat_dispersion_real
_atom_type_scat_dispersion_imag
_atom_type_scat_source
C C 0.0181 0.0091 'International Tables Vol C Tables 4.2.6.8 and 6.1.1.4'
H H 0.0000 0.0000 'International Tables Vol C Tables 4.2.6.8 and 6.1.1.4'
B B 0.0090 0.0039 'International Tables Vol C Tables 4.2.6.8 and 6.1.1.4'
F F 0.0727 0.0534 'International Tables Vol C Tables 4.2.6.8 and 6.1.1.4'
S S 0.3331 0.5567 'International Tables Vol C Tables 4.2.6.8 and 6.1.1.4'
Cl Cl 0.3639 0.7018 'International Tables Vol C Tables 4.2.6.8 and 6.1.1.4'

loop_
_geom_angle_atom_site_label_1
_geom_angle_atom_site_label_2
_geom_angle_atom_site_label_3
_geom_angle
C4 S1 C11 103.21(17)
C4 S1 C1 108.04(17)
C11 S1 C1 100.92(18)
C3 B1 C2 111.7(3)
C3 B1 C41 110.7(3)
C2 B1 C41 106.4(3)
C3 B1 C51 102.1(3)
C2 B1 C51 111.9(3)
C41 B1 C51 114.2(3)
C2 C1 C21 130.8(4)
C2 C1 S1 121.1(3)
C21 C1 S1 108.0(3)
C1 C2 C31 116.0(3)
C1 C2 B1 126.6(3)
C31 C2 B1 117.4(3)
C4 C3 B1 129.9(4)
C4 C3 H3 115.0
B1 C3 H3 115.0
C3 C4 C61 127.4(4)
C3 C4 S1 119.6(3)
C61 C4 S1 113.0(3)
C7A C5 C8A 112.7(8)
C7A C5 C8 135.1(9)
C8A C5 C8 35.8(8)
C7A C5 C64 109.3(8)
C8A C5 C64 111.1(9)
C8 C5 C64 112.6(6)
C7A C5 C6 65.9(9)
C8A C5 C6 132.1(10)
C8 C5 C6 108.9(5)
C64 C5 C6 114.0(5)
C7A C5 C6A 110.2(9)
C8A C5 C6A 107.8(9)
C8 C5 C6A 73.2(9)
C64 C5 C6A 105.5(7)
C6 C5 C6A 44.8(8)
C7A C5 C7 43.7(8)
C8A C5 C7 74.1(9)
C8 C5 C7 107.4(5)
C64 C5 C7 106.9(6)
C6 C5 C7 106.6(5)
C6A C5 C7 144.2(9)
C5 C6 H6A 109.5
C5 C6 H6B 109.5
C5 C6 H6C 109.5
C5 C7 H7A 109.5
C5 C7 H7B 109.5
C5 C7 H7C 109.5
C5 C8 H8A 109.5
C5 C8 H8B 109.5
C5 C8 H8C 109.5
C5 C6A H6A1 109.5
C5 C6A H6A2 109.5
H6A1 C6A H6A2 109.5
C5 C6A H6A3 109.5
H6A1 C6A H6A3 109.5
H6A2 C6A H6A3 109.5
C5 C7A H7A1 109.5
C5 C7A H7A2 109.5
H7A1 C7A H7A2 109.5
C5 C7A H7A3 109.5
H7A1 C7A H7A3 109.5
H7A2 C7A H7A3 109.5
C5 C8A H8A1 109.5
C5 C8A H8A2 109.5
H8A1 C8A H8A2 109.5
C5 C8A H8A3 109.5
H8A1 C8A H8A3 109.5
H8A2 C8A H8A3 109.5
C16 C11 C12 122.1(4)
C16 C11 S1 121.1(3)
C12 C11 S1 116.7(3)
C11 C12 C13 117.8(4)
C11 C12 H12 121.1
C13 C12 H12 121.1
C14 C13 C12 120.3(5)
C14 C13 H13 119.9
C12 C13 H13 119.9
C13 C14 C15 121.0(5)
C13 C14 H14 119.5
C15 C14 H14 119.5
C14 C15 C16 120.1(4)
C14 C15 H15 120.0
C16 C15 H15 120.0
C11 C16 C15 118.7(4)
C11 C16 H16 120.6
C15 C16 H16 120.6
C22 C21 C26 119.2(4)
C22 C21 C1 121.2(4)
C26 C21 C1 119.5(4)
C21 C22 C23 120.2(5)
C21 C22 H22 119.9
C23 C22 H22 119.9
C24 C23 C22 120.9(6)
C24 C23 H23 119.5
C22 C23 H23 119.5
C23 C24 C25 119.5(5)
C23 C24 H24 120.2
C25 C24 H24 120.2
C24 C25 C26 120.3(5)
C24 C25 H25 119.9
C26 C25 H25 119.9
C25 C26 C21 119.9(5)
C25 C26 H26 120.0
C21 C26 H26 120.0
C32 C31 C36 115.3(4)
C32 C31 C2 122.5(4)
C36 C31 C2 122.0(3)
F32 C32 C31 119.8(4)
F32 C32 C33 117.6(4)
C31 C32 C33 122.6(4)
F33 C33 C34 120.2(4)
F33 C33 C32 119.5(4)
C34 C33 C32 120.3(4)
F34 C34 C33 120.5(4)
F34 C34 C35 120.5(5)
C33 C34 C35 119.0(4)
F35 C35 C34 119.4(4)
F35 C35 C36 120.4(4)
C34 C35 C36 120.2(4)
F36 C36 C35 117.3(4)
F36 C36 C31 120.0(3)
C35 C36 C31 122.7(4)
C42 C41 C46 112.9(4)
C42 C41 B1 122.4(3)
C46 C41 B1 124.5(3)
F42 C42 C43 115.9(4)
F42 C42 C41 120.2(4)
C43 C42 C41 123.9(4)
F43 C43 C44 119.5(4)
F43 C43 C42 120.3(4)
C44 C43 C42 120.3(4)
F44 C44 C43 120.4(5)
F44 C44 C45 120.6(5)
C43 C44 C45 119.0(4)
F45 C45 C46 120.5(4)
F45 C45 C44 119.9(4)
C46 C45 C44 119.6(4)
F46 C46 C45 116.3(4)
F46 C46 C41 119.4(3)
C45 C46 C41 124.4(4)
C56 C51 C52 113.1(4)
C56 C51 B1 124.7(4)
C52 C51 B1 121.9(3)
F52 C52 C53 115.2(4)
F52 C52 C51 120.5(4)
C53 C52 C51 124.3(4)
F53 C53 C54 120.0(4)
F53 C53 C52 120.6(4)
C54 C53 C52 119.4(4)
F54 C54 C55 120.4(5)
F54 C54 C53 120.5(5)
C55 C54 C53 119.1(4)
F55 C55 C54 119.8(4)
F55 C55 C56 120.8(4)
C54 C55 C56 119.4(4)
F56 C56 C51 120.4(4)
F56 C56 C55 115.1(4)
C51 C56 C55 124.5(4)
C66 C61 C62 117.7(4)
C66 C61 C4 123.1(4)
C62 C61 C4 119.1(3)
C63 C62 C61 120.8(4)
C63 C62 H62 119.6
C61 C62 H62 119.6
C62 C63 C64 122.1(4)
C62 C63 H63 118.9
C64 C63 H63 118.9
C63 C64 C65 116.5(4)
C63 C64 C5 121.7(4)
C65 C64 C5 121.8(4)
C66 C65 C64 122.0(4)
C66 C65 H65 119.0
C64 C65 H65 119.0
C65 C66 C61 120.8(4)
C65 C66 H66 119.6
C61 C66 H66 119.6
Cl12 C101 Cl11 116.3(9)
Cl12 C101 H10A 108.2
Cl11 C101 H10A 108.2
Cl12 C101 H10B 108.2
Cl11 C101 H10B 108.2
H10A C101 H10B 107.4
Cl14 C102 Cl13 114.8(10)
Cl14 C102 H10C 108.6
Cl13 C102 H10C 108.6
Cl14 C102 H10D 108.6
Cl13 C102 H10D 108.6
H10C C102 H10D 107.5
Cl21 C201 Cl22 116.9(6)
Cl21 C201 H20A 108.1
Cl22 C201 H20A 108.1
Cl21 C201 H20B 108.1
Cl22 C201 H20B 108.1
H20A C201 H20B 107.3
Cl23 C202 Cl24 115.5(11)
Cl23 C202 H20C 108.4
Cl24 C202 H20C 108.4
Cl23 C202 H20D 108.4
Cl24 C202 H20D 108.4
H20C C202 H20D 107.5

loop_
_geom_bond_atom_site_label_1
_geom_bond_atom_site_label_2
_geom_bond_distance
S1 C4 1.783(4)
S1 C11 1.788(4)
S1 C1 1.800(4)
B1 C3 1.601(6)
B1 C2 1.636(6)
B1 C41 1.648(6)
B1 C51 1.665(6)
C1 C2 1.343(5)
C1 C21 1.487(6)
C2 C31 1.503(5)
C3 C4 1.332(5)
C3 H3 0.9400
C4 C61 1.478(5)
C5 C7A 1.471(17)
C5 C8A 1.512(17)
C5 C8 1.528(8)
C5 C64 1.530(6)
C5 C6 1.537(8)
C5 C6A 1.555(10)
C5 C7 1.555(8)
C6 H6A 0.9700
C6 H6B 0.9700
C6 H6C 0.9700
C7 H7A 0.9700
C7 H7B 0.9700
C7 H7C 0.9700
C8 H8A 0.9700
C8 H8B 0.9700
C8 H8C 0.9700
C6A H6A1 0.9700
C6A H6A2 0.9700
C6A H6A3 0.9700
C7A H7A1 0.9700
C7A H7A2 0.9700
C7A H7A3 0.9700
C8A H8A1 0.9700
C8A H8A2 0.9700
C8A H8A3 0.9700
C11 C16 1.377(6)
C11 C12 1.383(6)
C12 C13 1.392(7)
C12 H12 0.9400
C13 C14 1.367(8)
C13 H13 0.9400
C14 C15 1.370(7)
C14 H14 0.9400
C15 C16 1.377(6)
C15 H15 0.9400
C16 H16 0.9400
C21 C22 1.380(7)
C21 C26 1.395(6)
C22 C23 1.391(7)
C22 H22 0.9400
C23 C24 1.363(8)
C23 H23 0.9400
C24 C25 1.387(9)
C24 H24 0.9400
C25 C26 1.390(8)
C25 H25 0.9400
C26 H26 0.9400
C31 C32 1.382(5)
C31 C36 1.382(6)
C32 F32 1.345(5)
C32 C33 1.384(6)
C33 F33 1.346(5)
C33 C34 1.358(7)
C34 F34 1.337(5)
C34 C35 1.366(7)
C35 F35 1.344(5)
C35 C36 1.379(6)
C36 F36 1.348(5)
C41 C42 1.397(6)
C41 C46 1.399(6)
C42 F42 1.349(5)
C42 C43 1.376(6)
C43 F43 1.349(5)
C43 C44 1.358(7)
C44 F44 1.339(5)
C44 C45 1.378(7)
C45 F45 1.348(5)
C45 C46 1.369(6)
C46 F46 1.347(5)
C51 C56 1.380(6)
C51 C52 1.389(6)
C52 F52 1.353(5)
C52 C53 1.380(6)
C53 F53 1.344(5)
C53 C54 1.370(7)
C54 F54 1.335(5)
C54 C55 1.368(7)
C55 F55 1.341(5)
C55 C56 1.382(6)
C56 F56 1.359(5)
C61 C66 1.388(6)
C61 C62 1.390(6)
C62 C63 1.372(6)
C62 H62 0.9400
C63 C64 1.387(6)
C63 H63 0.9400
C64 C65 1.389(7)
C65 C66 1.373(6)
C65 H65 0.9400
C66 H66 0.9400
C101 Cl12 1.740(10)
C101 Cl11 1.757(9)
C101 H10A 0.9800
C101 H10B 0.9800
C102 Cl14 1.733(10)
C102 Cl13 1.748(10)
C102 H10C 0.9800
C102 H10D 0.9800
C201 Cl21 1.738(7)
C201 Cl22 1.757(8)
C201 H20A 0.9800
C201 H20B 0.9800
C202 Cl23 1.741(10)
C202 Cl24 1.747(10)
C202 H20C 0.9800
C202 H20D 0.9800

loop_
_geom_torsion_atom_site_label_1
_geom_torsion_atom_site_label_2
_geom_torsion_atom_site_label_3
_geom_torsion_atom_site_label_4
_geom_torsion
C4 S1 C1 C2 -15.8(4)
C11 S1 C1 C2 -123.7(3)
C4 S1 C1 C21 167.4(3)
C11 S1 C1 C21 59.5(3)
C21 C1 C2 C31 0.1(6)
S1 C1 C2 C31 -176.0(3)
C21 C1 C2 B1 -179.0(4)
S1 C1 C2 B1 5.0(5)
C3 B1 C2 C1 10.3(5)
C41 B1 C2 C1 131.3(4)
C51 B1 C2 C1 -103.4(4)
C3 B1 C2 C31 -168.7(3)
C41 B1 C2 C31 -47.8(4)
C51 B1 C2 C31 77.5(4)
C2 B1 C3 C4 -15.2(6)
C41 B1 C3 C4 -133.5(4)
C51 B1 C3 C4 104.5(5)
B1 C3 C4 C61 -174.6(4)
B1 C3 C4 S1 3.1(6)
C11 S1 C4 C3 118.2(3)
C1 S1 C4 C3 11.9(4)
C11 S1 C4 C61 -63.7(3)
C1 S1 C4 C61 -170.1(3)
C4 S1 C11 C16 -42.7(4)
C1 S1 C11 C16 68.9(4)
C4 S1 C11 C12 140.5(4)
C1 S1 C11 C12 -107.9(4)
C16 C11 C12 C13 -1.0(7)
S1 C11 C12 C13 175.8(4)
C11 C12 C13 C14 0.6(8)
C12 C13 C14 C15 0.5(9)
C13 C14 C15 C16 -1.3(8)
C12 C11 C16 C15 0.2(7)
S1 C11 C16 C15 -176.5(3)
C14 C15 C16 C11 1.0(7)
C2 C1 C21 C22 68.0(6)
S1 C1 C21 C22 -115.6(4)
C2 C1 C21 C26 -117.2(5)
S1 C1 C21 C26 59.2(4)
C26 C21 C22 C23 0.8(7)
C1 C21 C22 C23 175.6(4)
C21 C22 C23 C24 -1.3(8)
C22 C23 C24 C25 0.8(9)
C23 C24 C25 C26 0.2(9)
C24 C25 C26 C21 -0.6(8)
C22 C21 C26 C25 0.1(7)
C1 C21 C26 C25 -174.7(4)
C1 C2 C31 C32 93.0(5)
B1 C2 C31 C32 -87.9(4)
C1 C2 C31 C36 -93.4(5)
B1 C2 C31 C36 85.7(5)
C36 C31 C32 F32 179.0(3)
C2 C31 C32 F32 -7.0(6)
C36 C31 C32 C33 -2.3(6)
C2 C31 C32 C33 171.7(4)
F32 C32 C33 F33 0.2(6)
C31 C32 C33 F33 -178.4(4)
F32 C32 C33 C34 179.8(4)
C31 C32 C33 C34 1.1(7)
F33 C33 C34 F34 -0.3(7)
C32 C33 C34 F34 -179.9(4)
F33 C33 C34 C35 -179.9(4)
C32 C33 C34 C35 0.6(7)
F34 C34 C35 F35 -0.1(7)
C33 C34 C35 F35 179.5(4)
F34 C34 C35 C36 179.6(4)
C33 C34 C35 C36 -0.8(7)
F35 C35 C36 F36 -0.7(6)
C34 C35 C36 F36 179.6(4)
F35 C35 C36 C31 179.1(4)
C34 C35 C36 C31 -0.5(7)
C32 C31 C36 F36 -178.1(4)
C2 C31 C36 F36 7.8(6)
C32 C31 C36 C35 2.0(6)
C2 C31 C36 C35 -172.0(4)
C3 B1 C41 C42 29.5(5)
C2 B1 C41 C42 -92.1(4)
C51 B1 C41 C42 144.0(4)
C3 B1 C41 C46 -155.9(4)
C2 B1 C41 C46 82.6(4)
C51 B1 C41 C46 -41.4(5)
C46 C41 C42 F42 -178.2(4)
B1 C41 C42 F42 -3.0(6)
C46 C41 C42 C43 0.8(6)
B1 C41 C42 C43 176.0(4)
F42 C42 C43 F43 -2.0(6)
C41 C42 C43 F43 179.0(4)
F42 C42 C43 C44 177.8(4)
C41 C42 C43 C44 -1.2(7)
F43 C43 C44 F44 0.8(7)
C42 C43 C44 F44 -179.0(4)
F43 C43 C44 C45 -179.3(4)
C42 C43 C44 C45 0.9(7)
F44 C44 C45 F45 -0.9(7)
C43 C44 C45 F45 179.1(4)
F44 C44 C45 C46 179.7(4)
C43 C44 C45 C46 -0.3(7)
F45 C45 C46 F46 1.7(6)
C44 C45 C46 F46 -178.9(4)
F45 C45 C46 C41 -179.5(4)
C44 C45 C46 C41 -0.1(7)
C42 C41 C46 F46 178.6(3)
B1 C41 C46 F46 3.5(6)
C42 C41 C46 C45 -0.1(6)
B1 C41 C46 C45 -175.2(4)
C3 B1 C51 C56 90.9(4)
C2 B1 C51 C56 -149.5(4)
C41 B1 C51 C56 -28.6(5)
C3 B1 C51 C52 -81.2(4)
C2 B1 C51 C52 38.4(5)
C41 B1 C51 C52 159.3(4)
C56 C51 C52 F52 -173.9(4)
B1 C51 C52 F52 -1.0(6)
C56 C51 C52 C53 6.2(7)
B1 C51 C52 C53 179.1(4)
F52 C52 C53 F53 -3.9(7)
C51 C52 C53 F53 176.0(4)
F52 C52 C53 C54 176.1(5)
C51 C52 C53 C54 -4.0(8)
F53 C53 C54 F54 -0.5(8)
C52 C53 C54 F54 179.6(5)
F53 C53 C54 C55 179.6(5)
C52 C53 C54 C55 -0.4(8)
F54 C54 C55 F55 0.1(8)
C53 C54 C55 F55 -179.9(5)
F54 C54 C55 C56 -178.1(5)
C53 C54 C55 C56 1.9(8)
C52 C51 C56 F56 174.4(4)
B1 C51 C56 F56 1.7(6)
C52 C51 C56 C55 -4.6(6)
B1 C51 C56 C55 -177.3(4)
F55 C55 C56 F56 3.6(7)
C54 C55 C56 F56 -178.2(4)
F55 C55 C56 C51 -177.4(4)
C54 C55 C56 C51 0.8(8)
C3 C4 C61 C66 134.9(5)
S1 C4 C61 C66 -43.0(5)
C3 C4 C61 C62 -42.3(6)
S1 C4 C61 C62 139.8(3)
C66 C61 C62 C63 -1.0(7)
C4 C61 C62 C63 176.4(4)
C61 C62 C63 C64 -0.6(8)
C62 C63 C64 C65 1.6(7)
C62 C63 C64 C5 -179.1(5)
C7A C5 C64 C63 -54.5(11)
C8A C5 C64 C63 -179.5(10)
C8 C5 C64 C63 141.8(7)
C6 C5 C64 C63 17.0(8)
C6A C5 C64 C63 63.9(11)
C7 C5 C64 C63 -100.5(7)
C7A C5 C64 C65 124.7(11)
C8A C5 C64 C65 -0.3(11)
C8 C5 C64 C65 -39.0(8)
C6 C5 C64 C65 -163.8(7)
C6A C5 C64 C65 -116.9(10)
C7 C5 C64 C65 78.7(7)
C63 C64 C65 C66 -1.1(7)
C5 C64 C65 C66 179.6(5)
C64 C65 C66 C61 -0.4(7)
C62 C61 C66 C65 1.4(6)
C4 C61 C66 C65 -175.8(4)
